data_7117561
loop_
_publ_author_name
'Wang, Liliang'
'Kong, Lingbing'
'Li, Yongxin'
'Ganguly, Rakesh'
'Kinjo, Rei'

_publ_section_title
;
 Anti-Markovnikov hydroimination of terminal alkynes in gold-catalyzed
 pyridine construction from ammonia.
;
_journal_issue 62
_journal_name_full 'Chemical communications (Cambridge, England)'
_journal_page_first 12419
_journal_page_last 12422
_journal_paper_doi 10.1039/c5cc04091d
_journal_volume 51
_journal_year 2015
_chemical_absolute_configuration unk
_chemical_formula_moiety '1(C24 H16 F3 N)'
_chemical_formula_sum 'C24 H16 F3 N'
_chemical_formula_weight 375.38
_chemical_name_systematic
;
 ?
;
_space_group_crystal_system triclinic
_space_group_IT_number 1
_space_group_name_Hall 'P 1'
_space_group_name_H-M_alt 'P 1'
_symmetry_space_group_name_Hall 'P 1'
_symmetry_space_group_name_H-M 'P 1'
_atom_sites_solution_hydrogens geom
_atom_sites_solution_primary direct
_audit_creation_date 2015-02-26
_audit_creation_method 'APEX2 v2014.9-0'
_audit_update_record
;
2015-02-26 deposited with the CCDC.
2015-06-24 downloaded from the CCDC.
;
_cell_angle_alpha 72.70(3)
_cell_angle_beta 89.67(3)
_cell_angle_gamma 77.32(3)
_cell_formula_units_Z 4
_cell_length_a 11.219(5)
_cell_length_b 11.500(6)
_cell_length_c 14.861(8)
_cell_measurement_temperature 103(2)
_cell_volume 1782.3(16)
_computing_cell_refinement 'SAINT (Bruker AXS Inc., 2014)'
_computing_data_collection 'APEX2 (Bruker AXS Inc., 2014)'
_computing_data_reduction 'SAINT (Bruker AXS Inc., 2014)'
_computing_molecular_graphics 'Olex2 (Dolomanov et al., 2009)'
_computing_publication_material 'Olex2 (Dolomanov et al., 2009)'
_computing_structure_refinement 'ShelXL (Sheldrick, 2008)'
_computing_structure_solution 'SIR2004 (Burla et al., 2007)'
_diffrn_ambient_temperature 103.15
_diffrn_detector_area_resol_mean 8.3333
_diffrn_measured_fraction_theta_full 0.997
_diffrn_measured_fraction_theta_max 0.993
_diffrn_measurement_device_type 'CCD area detector'
_diffrn_measurement_method 'phi and omega scans'
_diffrn_radiation_type MoK\a
_diffrn_radiation_wavelength 0.71073
_diffrn_reflns_av_R_equivalents 0.1447
_diffrn_reflns_av_unetI/netI 0.2479
_diffrn_reflns_laue_measured_fraction_full 0.997
_diffrn_reflns_laue_measured_fraction_max 0.993
_diffrn_reflns_limit_h_max 14
_diffrn_reflns_limit_h_min -14
_diffrn_reflns_limit_k_max 14
_diffrn_reflns_limit_k_min -14
_diffrn_reflns_limit_l_max 18
_diffrn_reflns_limit_l_min -18
_diffrn_reflns_number 31698
_diffrn_reflns_point_group_measured_fraction_full 0.991
_diffrn_reflns_point_group_measured_fraction_max 0.985
_diffrn_reflns_theta_full 25.242
_diffrn_reflns_theta_max 26.370
_diffrn_reflns_theta_min 1.438
_diffrn_source 'fine-focus sealed tube'
_exptl_absorpt_coefficient_mu 0.103
_exptl_absorpt_correction_T_max 1.00
_exptl_absorpt_correction_T_min 0.99
_exptl_absorpt_correction_type multi-scan
_exptl_absorpt_process_details 'SADABS V2014/4 (Bruker AXS Inc.)'
_exptl_crystal_colour colourless
_exptl_crystal_density_diffrn 1.399
_exptl_crystal_density_method 'not measured'
_exptl_crystal_description plate
_exptl_crystal_F_000 776
_exptl_crystal_size_max 0.12
_exptl_crystal_size_mid 0.04
_exptl_crystal_size_min 0.01
_refine_diff_density_max 0.761
_refine_diff_density_min -0.447
_refine_diff_density_rms 0.082
_refine_ls_abs_structure_details
;
 Flack x determined using 2123 quotients [(I+)-(I-)]/[(I+)+(I-)]
 (Parsons and Flack (2004), Acta Cryst. A60, s61).
;
_refine_ls_abs_structure_Flack -0.6(8)
_refine_ls_extinction_method none
_refine_ls_goodness_of_fit_ref 0.952
_refine_ls_hydrogen_treatment constr
_refine_ls_matrix_type full
_refine_ls_number_parameters 1049
_refine_ls_number_reflns 14348
_refine_ls_number_restraints 596
_refine_ls_restrained_S_all 0.936
_refine_ls_R_factor_all 0.1971
_refine_ls_R_factor_gt 0.0777
_refine_ls_shift/su_max 0.001
_refine_ls_shift/su_mean 0.000
_refine_ls_structure_factor_coef Fsqd
_refine_ls_weighting_details
;
 w=1/[\s^2^(Fo^2^)+(0.0675P)^2^]
 where P=(Fo^2^+2Fc^2^)/3
;
_refine_ls_weighting_scheme calc
_refine_ls_wR_factor_gt 0.1461
_refine_ls_wR_factor_ref 0.2023
_reflns_Friedel_coverage 0.983
_reflns_friedel_fraction_full 0.986
_reflns_friedel_fraction_max 0.976
_reflns_number_gt 6610
_reflns_number_total 14348
_reflns_threshold_expression 'I > 2\s(I)'
_cod_data_source_file c5cc04091d2.cif
_cod_data_source_block rei118
_cod_original_cell_volume 1782.2(16)
_cod_database_code 7117561
_shelxl_version_number 2013-2
_shelx_space_group_comment
;
The symmetry employed for this shelxl refinement is uniquely defined
by the following loop, which should always be used as a source of
symmetry information in preference to the above space-group names.
They are only intended as comments.
;
_shelx_estimated_absorpt_t_max 0.999
_shelx_estimated_absorpt_t_min 0.988
_olex2_refinement_description
;
1. Fixed Uiso
 At 1.2 times of:
  All C(H) groups, All C(H,H) groups
2. Restrained distances
 C84-F11 \\sim C89A-F11A
 with sigma of 0.02
3. Rigid bond restraints
 All non-hydrogen atoms
 with sigma for 1-2 distances of 0.01 and sigma for 1-3 distances of 0.01
4. Uiso/Uaniso restraints and constraints
C84 \\sim C85 \\sim C86 \\sim C87 \\sim C88 \\sim C89 \\sim F11 \\sim C84A
\\sim C85A \\sim C86A \\sim C87A \\sim C88A \\sim C89A \\sim F11A: within 1.7A
with sigma of 0.005 and sigma for terminal atoms of 0.01
Uanis(C84) \\sim Ueq, Uanis(C85) \\sim Ueq, Uanis(C86) \\sim Ueq, Uanis(C87)
\\sim Ueq, Uanis(C88) \\sim Ueq, Uanis(C89) \\sim Ueq, Uanis(F11) \\sim Ueq,
Uanis(C84A) \\sim Ueq, Uanis(C85A) \\sim Ueq, Uanis(C86A) \\sim Ueq,
Uanis(C87A) \\sim Ueq, Uanis(C88A) \\sim Ueq, Uanis(C89A) \\sim Ueq,
Uanis(F11A) \\sim Ueq: with sigma of 0.005 and sigma for terminal atoms of 0.01
5. Others
 Sof(C84A)=Sof(C85A)=Sof(H85A)=Sof(C86A)=Sof(H86A)=Sof(C87A)=Sof(H87A)=
 Sof(C88A)=Sof(H88A)=Sof(C89A)=Sof(F11A)=1-FVAR(1)
 Sof(C84)=Sof(C85)=Sof(H85)=Sof(C86)=Sof(H86)=Sof(C87)=Sof(H87)=Sof(C88)=
 Sof(H88)=Sof(C89)=Sof(F11)=FVAR(1)
6.a Secondary CH2 refined with riding coordinates:
 C18(H18A,H18B), C42(H42A,H42B), C66(H66A,H66B), C90(H90A,H90B)
6.b Aromatic/amide H refined with riding coordinates:
 C2(H2), C4(H4), C8(H8), C9(H9), C10(H10), C11(H11), C14(H14), C15(H15),
 C16(H16), C17(H17), C21(H21), C22(H22), C23(H23), C24(H24), C26(H26), C28(H28),
  C32(H32), C33(H33), C34(H34), C35(H35), C38(H38), C39(H39), C40(H40),
 C41(H41), C45(H45), C46(H46), C47(H47), C48(H48), C50(H50), C52(H52), C56(H56),
  C57(H57), C58(H58), C59(H59), C62(H62), C63(H63), C64(H64), C65(H65),
 C69(H69), C70(H70), C71(H71), C72(H72), C74(H74), C76(H76), C80(H80), C81(H81),
  C82(H82), C83(H83), C85(H85), C86(H86), C87(H87), C88(H88), C85A(H85A),
 C86A(H86A), C87A(H87A), C88A(H88A), C93(H93), C94(H94), C95(H95), C96(H96)
6.c Fitted hexagon refined as free rotating group:
 C84(C85,C86,C87,C88,C89), C84A(C85A,C86A,C87A,C88A,C89A)
;
_olex2_submission_special_instructions 'No special instructions were received'

loop_
_space_group_symop_operation_xyz
'x, y, z'

loop_
_atom_site_label
_atom_site_type_symbol
_atom_site_fract_x
_atom_site_fract_y
_atom_site_fract_z
_atom_site_U_iso_or_equiv
_atom_site_adp_type
_atom_site_occupancy
_atom_site_site_symmetry_order
_atom_site_calc_flag
_atom_site_refinement_flags_posn
_atom_site_refinement_flags_adp
_atom_site_refinement_flags_occupancy
_atom_site_disorder_assembly
_atom_site_disorder_group
C1 C 0.6728(5) 0.3557(5) 0.8615(5) 0.0200(16) Uani 1 1 d . U . . .
C2 C 0.5494(5) 0.4128(6) 0.8575(4) 0.0221(16) Uani 1 1 d . U . . .
H2 H 0.5217 0.4623 0.8979 0.026 Uiso 1 1 calc R . . . .
C3 C 0.4662(5) 0.3985(5) 0.7955(4) 0.0196(16) Uani 1 1 d . U . . .
C4 C 0.5115(5) 0.3249(6) 0.7366(4) 0.0193(15) Uani 1 1 d . U . . .
H4 H 0.4578 0.3133 0.6924 0.023 Uiso 1 1 calc R . . . .
C5 C 0.6345(5) 0.2700(6) 0.7440(4) 0.0206(16) Uani 1 1 d . U . . .
C6 C 0.7655(5) 0.3647(6) 0.9277(4) 0.0212(16) Uani 1 1 d . U . . .
C7 C 0.7608(5) 0.4681(6) 0.9588(5) 0.0214(16) Uani 1 1 d . U . . .
C8 C 0.8480(5) 0.4765(6) 1.0193(5) 0.0271(18) Uani 1 1 d . U . . .
H8 H 0.8423 0.5507 1.0365 0.032 Uiso 1 1 calc R . . . .
C9 C 0.9466(5) 0.3722(6) 1.0553(4) 0.0251(17) Uani 1 1 d . U . . .
H9 H 1.0066 0.3742 1.0992 0.030 Uiso 1 1 calc R . . . .
C10 C 0.9554(5) 0.2678(6) 1.0267(5) 0.0256(18) Uani 1 1 d . U . . .
H10 H 1.0232 0.1986 1.0494 0.031 Uiso 1 1 calc R . . . .
C11 C 0.8655(5) 0.2625(6) 0.9646(4) 0.0238(17) Uani 1 1 d . U . . .
H11 H 0.8718 0.1887 0.9468 0.029 Uiso 1 1 calc R . . . .
C12 C 0.3347(5) 0.4551(5) 0.7940(5) 0.0211(16) Uani 1 1 d . U . . .
C13 C 0.2622(5) 0.5211(6) 0.7117(5) 0.0234(17) Uani 1 1 d . U . . .
C14 C 0.1403(5) 0.5750(6) 0.7076(5) 0.0330(19) Uani 1 1 d . U . . .
H14 H 0.0953 0.6187 0.6489 0.040 Uiso 1 1 calc R . . . .
C15 C 0.0838(5) 0.5635(6) 0.7939(5) 0.0350(18) Uani 1 1 d . U . . .
H15 H -0.0012 0.5983 0.7939 0.042 Uiso 1 1 calc R . . . .
C16 C 0.1509(5) 0.5025(6) 0.8769(5) 0.0353(19) Uani 1 1 d . U . . .
H16 H 0.1120 0.4975 0.9344 0.042 Uiso 1 1 calc R . . . .
C17 C 0.2755(5) 0.4469(6) 0.8802(5) 0.0313(17) Uani 1 1 d . U . . .
H17 H 0.3202 0.4041 0.9392 0.038 Uiso 1 1 calc R . . . .
C18 C 0.6912(5) 0.1903(6) 0.6826(4) 0.0235(16) Uani 1 1 d . U . . .
H18A H 0.6317 0.2014 0.6301 0.028 Uiso 1 1 calc R . . . .
H18B H 0.7644 0.2184 0.6550 0.028 Uiso 1 1 calc R . . . .
C19 C 0.7275(5) 0.0539(6) 0.7393(5) 0.0221(16) Uani 1 1 d . U . . .
C20 C 0.6710(5) -0.0339(6) 0.7257(5) 0.0239(17) Uani 1 1 d . U . . .
C21 C 0.7032(5) -0.1597(6) 0.7744(5) 0.0291(18) Uani 1 1 d . U . . .
H21 H 0.6617 -0.2165 0.7604 0.035 Uiso 1 1 calc R . . . .
C22 C 0.7963(5) -0.2009(6) 0.8435(5) 0.0288(19) Uani 1 1 d . U . . .
H22 H 0.8204 -0.2871 0.8783 0.035 Uiso 1 1 calc R . . . .
C23 C 0.8546(5) -0.1160(6) 0.8619(5) 0.0280(18) Uani 1 1 d . U . . .
H23 H 0.9173 -0.1437 0.9112 0.034 Uiso 1 1 calc R . . . .
C24 C 0.8235(5) 0.0076(6) 0.8102(5) 0.0269(18) Uani 1 1 d . U . . .
H24 H 0.8677 0.0636 0.8225 0.032 Uiso 1 1 calc R . . . .
C25 C 0.7609(5) 0.0023(6) 0.4375(4) 0.0192(16) Uani 1 1 d . U . . .
C26 C 0.6658(5) -0.0593(5) 0.4634(5) 0.0209(16) Uani 1 1 d . U . . .
H26 H 0.6637 -0.1104 0.5264 0.025 Uiso 1 1 calc R . . . .
C27 C 0.5749(5) -0.0449(5) 0.3962(4) 0.0177(15) Uani 1 1 d . U . . .
C28 C 0.5842(5) 0.0297(5) 0.3010(4) 0.0171(15) Uani 1 1 d . U . . .
H28 H 0.5245 0.0402 0.2524 0.020 Uiso 1 1 calc R . . . .
C29 C 0.6818(5) 0.0857(5) 0.2823(4) 0.0172(15) Uani 1 1 d . U . . .
C30 C 0.8575(5) -0.0003(5) 0.5083(4) 0.0180(15) Uani 1 1 d . U . . .
C31 C 0.9079(5) -0.1026(5) 0.5840(4) 0.0194(15) Uani 1 1 d . U . . .
C32 C 0.9981(5) -0.1019(6) 0.6467(5) 0.0256(17) Uani 1 1 d . U . . .
H32 H 1.0311 -0.1748 0.6977 0.031 Uiso 1 1 calc R . . . .
C33 C 1.0390(5) 0.0044(6) 0.6345(5) 0.0270(18) Uani 1 1 d . U . . .
H33 H 1.0997 0.0066 0.6778 0.032 Uiso 1 1 calc R . . . .
C34 C 0.9918(5) 0.1095(6) 0.5588(5) 0.0264(18) Uani 1 1 d . U . . .
H34 H 1.0213 0.1833 0.5495 0.032 Uiso 1 1 calc R . . . .
C35 C 0.9010(5) 0.1068(6) 0.4962(4) 0.0224(17) Uani 1 1 d . U . . .
H35 H 0.8686 0.1792 0.4447 0.027 Uiso 1 1 calc R . . . .
C36 C 0.4698(5) -0.1008(5) 0.4217(4) 0.0169(15) Uani 1 1 d . U . . .
C37 C 0.4205(5) -0.1623(6) 0.3680(5) 0.0220(16) Uani 1 1 d . U . . .
C38 C 0.3206(5) -0.2126(6) 0.3910(5) 0.0234(17) Uani 1 1 d . U . . .
H38 H 0.2903 -0.2530 0.3518 0.028 Uiso 1 1 calc R . . . .
C39 C 0.2644(5) -0.2034(6) 0.4729(5) 0.0294(18) Uani 1 1 d . U . . .
H39 H 0.1950 -0.2379 0.4901 0.035 Uiso 1 1 calc R . . . .
C40 C 0.3087(6) -0.1442(6) 0.5298(5) 0.0330(19) Uani 1 1 d . U . . .
H40 H 0.2695 -0.1375 0.5854 0.040 Uiso 1 1 calc R . . . .
C41 C 0.4105(5) -0.0949(6) 0.5049(5) 0.0240(17) Uani 1 1 d . U . . .
H41 H 0.4414 -0.0560 0.5450 0.029 Uiso 1 1 calc R . . . .
C42 C 0.6956(5) 0.1695(6) 0.1843(4) 0.0198(16) Uani 1 1 d . U . . .
H42A H 0.7803 0.1456 0.1660 0.024 Uiso 1 1 calc R . . . .
H42B H 0.6393 0.1581 0.1382 0.024 Uiso 1 1 calc R . . . .
C43 C 0.6673(5) 0.3045(6) 0.1818(4) 0.0204(16) Uani 1 1 d . U . . .
C44 C 0.5653(5) 0.3896(6) 0.1308(4) 0.0207(16) Uani 1 1 d . U . . .
C45 C 0.5324(5) 0.5144(6) 0.1266(5) 0.0239(17) Uani 1 1 d . U . . .
H45 H 0.4620 0.5690 0.0897 0.029 Uiso 1 1 calc R . . . .
C46 C 0.6058(5) 0.5563(6) 0.1781(5) 0.0284(18) Uani 1 1 d . U . . .
H46 H 0.5857 0.6412 0.1775 0.034 Uiso 1 1 calc R . . . .
C47 C 0.7088(5) 0.4752(6) 0.2306(5) 0.0259(17) Uani 1 1 d . U . . .
H47 H 0.7583 0.5044 0.2668 0.031 Uiso 1 1 calc R . . . .
C48 C 0.7399(5) 0.3515(6) 0.2306(4) 0.0237(17) Uani 1 1 d . U . . .
H48 H 0.8127 0.2980 0.2648 0.028 Uiso 1 1 calc R . . . .
C49 C 0.1728(5) 0.3565(5) 0.5732(4) 0.0176(15) Uani 1 1 d . U . . .
C50 C 0.0512(5) 0.4190(5) 0.5503(5) 0.0195(16) Uani 1 1 d . U . . .
H50 H 0.0251 0.4711 0.4878 0.023 Uiso 1 1 calc R . . . .
C51 C -0.0318(5) 0.4042(5) 0.6202(4) 0.0179(16) Uani 1 1 d . U . . .
C52 C 0.0102(5) 0.3240(5) 0.7109(5) 0.0214(17) Uani 1 1 d . U . . .
H52 H -0.0448 0.3104 0.7599 0.026 Uiso 1 1 calc R . . . .
C53 C 0.1326(5) 0.2651(5) 0.7278(4) 0.0199(16) Uani 1 1 d . U . . .
C54 C 0.2681(5) 0.3611(6) 0.5018(4) 0.0206(15) Uani 1 1 d . U . . .
C55 C 0.2677(5) 0.4652(6) 0.4229(5) 0.0218(16) Uani 1 1 d . U . . .
C56 C 0.3564(5) 0.4690(6) 0.3584(4) 0.0237(17) Uani 1 1 d . U . . .
H56 H 0.3516 0.5417 0.3059 0.028 Uiso 1 1 calc R . . . .
C57 C 0.4530(5) 0.3655(6) 0.3708(5) 0.0244(18) Uani 1 1 d . U . . .
H57 H 0.5152 0.3665 0.3271 0.029 Uiso 1 1 calc R . . . .
C58 C 0.4574(5) 0.2601(6) 0.4485(5) 0.0283(18) Uani 1 1 d . U . . .
H58 H 0.5233 0.1890 0.4575 0.034 Uiso 1 1 calc R . . . .
C59 C 0.3677(5) 0.2574(6) 0.5124(4) 0.0223(17) Uani 1 1 d . U . . .
H59 H 0.3730 0.1844 0.5647 0.027 Uiso 1 1 calc R . . . .
C60 C -0.1619(5) 0.4665(6) 0.5935(4) 0.0217(16) Uani 1 1 d . U . . .
C61 C -0.2349(5) 0.5313(5) 0.6484(4) 0.0206(16) Uani 1 1 d . U . . .
C62 C -0.3579(5) 0.5882(6) 0.6279(5) 0.0284(18) Uani 1 1 d . U . . .
H62 H -0.4029 0.6321 0.6668 0.034 Uiso 1 1 calc R . . . .
C63 C -0.4126(6) 0.5780(6) 0.5474(5) 0.0326(19) Uani 1 1 d . U . . .
H63 H -0.4974 0.6139 0.5321 0.039 Uiso 1 1 calc R . . . .
C64 C -0.3476(5) 0.5177(6) 0.4900(5) 0.0296(18) Uani 1 1 d . U . . .
H64 H -0.3870 0.5128 0.4353 0.035 Uiso 1 1 calc R . . . .
C65 C -0.2221(5) 0.4629(6) 0.5119(5) 0.0280(18) Uani 1 1 d . U . . .
H65 H -0.1771 0.4227 0.4708 0.034 Uiso 1 1 calc R . . . .
C66 C 0.1861(5) 0.1802(6) 0.8265(4) 0.0232(17) Uani 1 1 d . U . . .
H66A H 0.2574 0.2080 0.8447 0.028 Uiso 1 1 calc R . . . .
H66B H 0.1238 0.1879 0.8731 0.028 Uiso 1 1 calc R . . . .
C67 C 0.2257(5) 0.0453(6) 0.8290(4) 0.0197(16) Uani 1 1 d . U . . .
C68 C 0.1691(5) -0.0452(6) 0.8816(5) 0.0262(17) Uani 1 1 d . U . . .
C69 C 0.1975(5) -0.1671(6) 0.8833(5) 0.0298(18) Uani 1 1 d . U . . .
H69 H 0.1531 -0.2243 0.9198 0.036 Uiso 1 1 calc R . . . .
C70 C 0.2910(5) -0.2063(6) 0.8316(5) 0.0277(18) Uani 1 1 d . U . . .
H70 H 0.3118 -0.2911 0.8317 0.033 Uiso 1 1 calc R . . . .
C71 C 0.3552(5) -0.1211(6) 0.7788(5) 0.0262(18) Uani 1 1 d . U . . .
H71 H 0.4207 -0.1474 0.7432 0.031 Uiso 1 1 calc R . . . .
C72 C 0.3226(5) 0.0021(6) 0.7787(5) 0.0241(17) Uani 1 1 d . U . . .
H72 H 0.3675 0.0595 0.7432 0.029 Uiso 1 1 calc R . . . .
C73 C 0.2512(5) 0.0007(6) 0.1511(4) 0.0188(15) Uani 1 1 d . U . . .
C74 C 0.1572(5) -0.0601(6) 0.1583(4) 0.0217(16) Uani 1 1 d . U . . .
H74 H 0.1532 -0.1123 0.1200 0.026 Uiso 1 1 calc R . . . .
C75 C 0.0682(5) -0.0447(6) 0.2216(4) 0.0193(15) Uani 1 1 d . U . . .
C76 C 0.0771(5) 0.0333(5) 0.2769(4) 0.0192(15) Uani 1 1 d . U . . .
H76 H 0.0182 0.0456 0.3214 0.023 Uiso 1 1 calc R . . . .
C77 C 0.1739(5) 0.0919(5) 0.2648(4) 0.0205(15) Uani 1 1 d . U . . .
C78 C 0.3508(5) -0.0113(6) 0.0832(4) 0.0207(16) Uani 1 1 d . U . . .
C79 C 0.3962(5) -0.1159(6) 0.0575(4) 0.0220(16) Uani 1 1 d . U . . .
C80 C 0.4913(6) -0.1293(6) -0.0007(5) 0.0280(18) Uani 1 1 d . U . . .
H80 H 0.5210 -0.2054 -0.0148 0.034 Uiso 1 1 calc R . . . .
C81 C 0.5413(5) -0.0264(6) -0.0375(5) 0.0266(18) Uani 1 1 d . U . . .
H81 H 0.6056 -0.0312 -0.0791 0.032 Uiso 1 1 calc R . . . .
C82 C 0.4998(5) 0.0816(6) -0.0152(5) 0.0312(19) Uani 1 1 d . U . . .
H82 H 0.5351 0.1514 -0.0410 0.037 Uiso 1 1 calc R . . . .
C83 C 0.4051(5) 0.0894(6) 0.0459(5) 0.0241(17) Uani 1 1 d . U . . .
H83 H 0.3774 0.1644 0.0621 0.029 Uiso 1 1 calc R . . . .
C84 C -0.0955(5) -0.1014(6) 0.1434(4) 0.0247(13) Uani 0.459(5) 1 d D U P A 1
C85 C -0.1965(6) -0.1538(8) 0.1467(5) 0.0255(15) Uani 0.459(5) 1 d G U P A 1
H85 H -0.2397 -0.1466 0.0898 0.031 Uiso 0.459(5) 1 calc R . P A 1
C86 C -0.2343(7) -0.2167(9) 0.2332(6) 0.0247(15) Uani 0.459(5) 1 d G U P A 1
H86 H -0.3034 -0.2525 0.2354 0.030 Uiso 0.459(5) 1 calc R . P A 1
C87 C -0.1711(8) -0.2272(9) 0.3164(5) 0.0239(14) Uani 0.459(5) 1 d G U P A 1
H87 H -0.1970 -0.2702 0.3756 0.029 Uiso 0.459(5) 1 calc R . P A 1
C88 C -0.0700(7) -0.1749(9) 0.3132(4) 0.0224(13) Uani 0.459(5) 1 d G U P A 1
H88 H -0.0268 -0.1821 0.3701 0.027 Uiso 0.459(5) 1 calc R . P A 1
C89 C -0.0322(6) -0.1120(7) 0.2266(5) 0.0236(13) Uani 0.459(5) 1 d G U P A 1
F11 F -0.0904(7) -0.0493(8) 0.0740(6) 0.038(2) Uani 0.459(5) 1 d D U P A 1
C84A C -0.0337(4) -0.1157(5) 0.2384(4) 0.0228(13) Uani 0.541(5) 1 d . U P A 2
C85A C -0.1077(5) -0.1136(6) 0.1629(4) 0.0239(13) Uani 0.541(5) 1 d G U P A 2
H85A H -0.0926 -0.0707 0.1002 0.029 Uiso 0.541(5) 1 calc R . P A 2
C86A C -0.2038(6) -0.1742(8) 0.1793(5) 0.0236(13) Uani 0.541(5) 1 d G U P A 2
H86A H -0.2543 -0.1727 0.1278 0.028 Uiso 0.541(5) 1 calc R . P A 2
C87A C -0.2259(6) -0.2369(7) 0.2711(6) 0.0245(15) Uani 0.541(5) 1 d G U P A 2
H87A H -0.2915 -0.2783 0.2823 0.029 Uiso 0.541(5) 1 calc R . P A 2
C88A C -0.1519(6) -0.2390(7) 0.3466(5) 0.0228(14) Uani 0.541(5) 1 d G U P A 2
H88A H -0.1670 -0.2819 0.4093 0.027 Uiso 0.541(5) 1 calc R . P A 2
C89A C -0.0558(5) -0.1784(6) 0.3302(4) 0.0240(13) Uani 0.541(5) 1 d DG U P A 2
F11A F -0.0030(4) -0.1836(5) 0.3945(4) 0.0178(15) Uani 0.541(5) 1 d D U P A 2
C90 C 0.1889(5) 0.1779(5) 0.3223(4) 0.0228(16) Uani 1 1 d . U . . .
H90A H 0.1325 0.1680 0.3741 0.027 Uiso 1 1 calc R . . . .
H90B H 0.2736 0.1524 0.3512 0.027 Uiso 1 1 calc R . . . .
C91 C 0.1636(5) 0.3137(5) 0.2640(4) 0.0205(16) Uani 1 1 d . U . . .
C92 C 0.0673(5) 0.4011(6) 0.2792(4) 0.0222(16) Uani 1 1 d . U . . .
C93 C 0.0389(5) 0.5250(6) 0.2289(5) 0.0250(17) Uani 1 1 d . U . . .
H93 H -0.0293 0.5802 0.2435 0.030 Uiso 1 1 calc R . . . .
C94 C 0.1113(5) 0.5694(6) 0.1557(5) 0.0271(18) Uani 1 1 d . U . . .
H94 H 0.0938 0.6554 0.1198 0.032 Uiso 1 1 calc R . . . .
C95 C 0.2094(5) 0.4854(6) 0.1364(5) 0.0283(18) Uani 1 1 d . U . . .
H95 H 0.2592 0.5136 0.0863 0.034 Uiso 1 1 calc R . . . .
C96 C 0.2356(5) 0.3592(6) 0.1905(4) 0.0234(17) Uani 1 1 d . U . . .
H96 H 0.3039 0.3031 0.1768 0.028 Uiso 1 1 calc R . . . .
F1 F 0.6673(3) 0.5707(3) 0.9235(3) 0.0271(10) Uani 1 1 d . U . . .
F2 F 0.3142(4) 0.5307(4) 0.6285(3) 0.0470(13) Uani 1 1 d . U . . .
F3 F 0.5767(3) 0.0056(3) 0.6557(3) 0.0324(10) Uani 1 1 d . U . . .
F4 F 0.8724(3) -0.2112(3) 0.5969(3) 0.0291(10) Uani 1 1 d . U . . .
F5 F 0.4763(3) -0.1754(3) 0.2885(3) 0.0314(10) Uani 1 1 d . U . . .
F6 F 0.4902(3) 0.3497(3) 0.0798(2) 0.0255(10) Uani 1 1 d . U . . .
F7 F 0.1763(3) 0.5701(3) 0.4103(3) 0.0267(10) Uani 1 1 d . U . . .
F8 F -0.1830(3) 0.5416(3) 0.7275(3) 0.0326(11) Uani 1 1 d . U . . .
F9 F 0.0732(3) -0.0096(3) 0.9338(3) 0.0312(11) Uani 1 1 d . U . . .
F10 F 0.3505(3) -0.2208(3) 0.0961(3) 0.0284(10) Uani 1 1 d . U . . .
F12 F -0.0074(3) 0.3616(3) 0.3519(3) 0.0301(10) Uani 1 1 d . U . . .
N1 N 0.7154(4) 0.2841(4) 0.8046(4) 0.0187(13) Uani 1 1 d . U . . .
N2 N 0.7682(4) 0.0747(4) 0.3493(3) 0.0180(13) Uani 1 1 d . U . . .
N3 N 0.2142(4) 0.2791(5) 0.6617(4) 0.0211(13) Uani 1 1 d . U . . .
N4 N 0.2602(4) 0.0772(5) 0.2030(4) 0.0217(14) Uani 1 1 d . U . . .

loop_
_atom_site_aniso_label
_atom_site_aniso_U_11
_atom_site_aniso_U_22
_atom_site_aniso_U_33
_atom_site_aniso_U_23
_atom_site_aniso_U_13
_atom_site_aniso_U_12
C1 0.020(3) 0.018(3) 0.020(3) -0.001(2) 0.007(2) -0.008(2)
C2 0.022(3) 0.027(3) 0.016(3) -0.005(2) -0.001(2) -0.006(2)
C3 0.023(3) 0.016(3) 0.017(3) -0.001(2) 0.002(2) -0.004(2)
C4 0.022(3) 0.023(3) 0.017(3) -0.007(2) 0.002(2) -0.011(2)
C5 0.023(3) 0.019(3) 0.019(3) -0.007(2) 0.002(2) 0.000(2)
C6 0.022(3) 0.032(3) 0.013(3) -0.008(2) 0.008(2) -0.009(2)
C7 0.025(3) 0.019(3) 0.018(3) -0.002(2) 0.004(2) -0.005(2)
C8 0.031(3) 0.033(3) 0.019(4) -0.005(3) 0.000(3) -0.015(2)
C9 0.030(3) 0.036(3) 0.011(3) -0.001(3) -0.002(2) -0.019(2)
C10 0.018(3) 0.030(3) 0.024(4) -0.002(3) 0.001(3) -0.007(2)
C11 0.024(3) 0.031(3) 0.016(3) -0.006(3) 0.005(2) -0.007(2)
C12 0.017(2) 0.020(3) 0.029(3) -0.009(3) 0.000(2) -0.007(2)
C13 0.027(3) 0.020(3) 0.027(3) -0.015(3) 0.006(3) -0.002(2)
C14 0.032(3) 0.029(4) 0.039(4) -0.015(3) -0.014(3) -0.001(3)
C15 0.020(3) 0.038(3) 0.063(4) -0.037(3) 0.008(3) -0.009(3)
C16 0.031(3) 0.040(4) 0.043(4) -0.019(3) 0.010(3) -0.016(3)
C17 0.028(3) 0.030(3) 0.049(4) -0.033(3) 0.020(3) -0.007(3)
C18 0.023(3) 0.029(3) 0.020(3) -0.011(2) 0.004(3) -0.002(2)
C19 0.017(3) 0.026(3) 0.027(3) -0.016(2) 0.011(2) -0.002(2)
C20 0.015(3) 0.038(3) 0.024(3) -0.014(3) 0.004(2) -0.011(2)
C21 0.026(3) 0.029(3) 0.040(4) -0.018(3) 0.007(3) -0.012(2)
C22 0.029(3) 0.012(3) 0.044(4) -0.006(3) 0.007(3) -0.005(2)
C23 0.026(3) 0.029(3) 0.030(4) -0.010(3) 0.003(3) -0.006(2)
C24 0.019(3) 0.031(3) 0.034(4) -0.012(3) 0.001(3) -0.008(2)
C25 0.017(3) 0.026(3) 0.017(3) -0.008(2) 0.004(2) -0.007(2)
C26 0.026(3) 0.019(3) 0.020(3) -0.005(2) 0.003(2) -0.009(2)
C27 0.023(3) 0.015(3) 0.018(3) -0.011(2) 0.003(2) -0.003(2)
C28 0.017(3) 0.016(3) 0.017(3) -0.008(2) 0.000(2) 0.001(2)
C29 0.020(3) 0.020(3) 0.012(3) -0.008(2) 0.005(2) -0.001(2)
C30 0.019(3) 0.018(3) 0.016(3) -0.004(2) 0.004(2) -0.005(2)
C31 0.024(3) 0.022(3) 0.015(3) -0.007(2) 0.004(2) -0.010(2)
C32 0.028(3) 0.021(3) 0.023(4) 0.000(3) -0.007(3) -0.006(2)
C33 0.023(3) 0.028(3) 0.029(4) -0.013(3) -0.005(3) 0.001(2)
C34 0.026(3) 0.028(3) 0.026(4) -0.008(3) -0.005(3) -0.010(2)
C35 0.029(3) 0.017(3) 0.019(3) -0.002(3) -0.003(3) -0.006(2)
C36 0.014(2) 0.017(3) 0.014(3) 0.001(2) -0.005(2) 0.001(2)
C37 0.019(3) 0.020(3) 0.021(3) 0.000(2) -0.007(2) 0.001(2)
C38 0.025(3) 0.017(3) 0.024(3) 0.000(3) -0.011(3) -0.005(2)
C39 0.021(3) 0.033(4) 0.025(4) 0.007(3) -0.012(3) -0.008(2)
C40 0.029(3) 0.034(4) 0.031(4) -0.003(3) 0.005(3) -0.008(3)
C41 0.015(3) 0.026(3) 0.028(4) -0.003(3) 0.001(3) -0.004(2)
C42 0.023(3) 0.023(3) 0.010(3) 0.000(2) 0.003(2) -0.005(2)
C43 0.025(3) 0.022(3) 0.011(3) -0.003(2) 0.003(2) -0.003(2)
C44 0.013(3) 0.032(3) 0.016(3) -0.005(3) 0.000(2) -0.007(2)
C45 0.025(3) 0.021(3) 0.020(4) 0.001(3) -0.005(3) -0.003(2)
C46 0.032(3) 0.027(3) 0.026(4) -0.008(3) 0.003(3) -0.007(3)
C47 0.030(3) 0.028(3) 0.024(4) -0.014(3) 0.000(3) -0.007(3)
C48 0.029(3) 0.023(3) 0.016(4) 0.001(3) -0.002(3) -0.009(2)
C49 0.016(2) 0.015(3) 0.021(3) -0.005(2) -0.001(2) -0.002(2)
C50 0.022(3) 0.014(3) 0.021(3) -0.007(2) 0.000(2) 0.000(2)
C51 0.021(3) 0.012(3) 0.016(3) -0.001(2) -0.004(2) 0.003(2)
C52 0.026(3) 0.014(3) 0.022(3) -0.002(3) 0.004(3) -0.006(2)
C53 0.026(3) 0.014(3) 0.018(3) -0.003(2) -0.006(2) -0.003(2)
C54 0.022(3) 0.030(3) 0.017(3) -0.016(2) 0.001(2) -0.007(2)
C55 0.018(3) 0.023(3) 0.028(4) -0.011(2) -0.001(2) -0.008(2)
C56 0.032(3) 0.026(3) 0.019(3) -0.013(2) 0.007(3) -0.011(2)
C57 0.022(3) 0.028(3) 0.024(4) -0.011(3) 0.001(3) -0.004(2)
C58 0.025(3) 0.034(4) 0.029(4) -0.016(3) 0.005(3) -0.004(3)
C59 0.021(3) 0.025(3) 0.018(3) -0.006(3) 0.000(2) 0.000(2)
C60 0.021(3) 0.025(3) 0.020(3) -0.006(2) 0.002(2) -0.009(2)
C61 0.028(3) 0.015(3) 0.016(3) 0.001(2) -0.003(2) -0.008(2)
C62 0.023(3) 0.030(4) 0.032(4) -0.006(3) 0.005(3) -0.009(3)
C63 0.024(3) 0.027(4) 0.039(4) 0.004(3) -0.005(3) -0.009(3)
C64 0.025(3) 0.034(4) 0.025(4) 0.001(3) -0.007(3) -0.010(3)
C65 0.023(3) 0.036(4) 0.016(3) 0.008(3) -0.006(3) -0.010(3)
C66 0.021(3) 0.033(3) 0.015(3) -0.008(3) 0.004(2) -0.004(2)
C67 0.020(3) 0.022(3) 0.013(3) 0.002(2) -0.004(2) -0.007(2)
C68 0.021(3) 0.033(3) 0.029(4) -0.015(3) 0.006(3) -0.007(2)
C69 0.035(3) 0.028(3) 0.026(4) -0.002(3) -0.003(3) -0.014(3)
C70 0.037(3) 0.018(3) 0.031(4) -0.012(3) -0.003(3) -0.006(2)
C71 0.027(3) 0.024(3) 0.023(4) -0.003(3) -0.002(3) -0.004(3)
C72 0.016(3) 0.029(3) 0.026(4) -0.007(3) -0.005(2) -0.002(2)
C73 0.019(3) 0.019(3) 0.019(3) -0.008(2) 0.002(2) -0.003(2)
C74 0.022(3) 0.023(3) 0.018(3) -0.006(2) -0.003(2) -0.002(2)
C75 0.017(2) 0.021(3) 0.017(3) -0.004(2) -0.006(2) -0.001(2)
C76 0.023(3) 0.020(3) 0.012(3) -0.004(2) 0.000(2) -0.003(2)
C77 0.030(3) 0.012(3) 0.017(3) -0.006(2) -0.006(2) 0.001(2)
C78 0.025(3) 0.026(3) 0.007(3) -0.003(2) -0.006(2) -0.003(2)
C79 0.024(3) 0.025(3) 0.012(3) 0.000(2) -0.003(2) -0.005(2)
C80 0.034(3) 0.030(3) 0.017(4) -0.007(3) 0.005(3) -0.003(3)
C81 0.029(3) 0.029(3) 0.016(4) 0.000(3) -0.001(3) -0.004(3)
C82 0.020(3) 0.034(3) 0.038(4) -0.007(3) 0.000(3) -0.009(3)
C83 0.032(3) 0.018(3) 0.021(3) -0.006(3) 0.000(3) -0.002(2)
C84 0.024(2) 0.026(2) 0.025(2) -0.0096(19) -0.0011(19) -0.0065(18)
C85 0.026(2) 0.027(2) 0.025(2) -0.009(2) -0.001(2) -0.005(2)
C86 0.025(2) 0.026(2) 0.023(2) -0.009(2) 0.000(2) -0.003(2)
C87 0.024(2) 0.024(2) 0.023(2) -0.0086(19) 0.001(2) -0.0032(19)
C88 0.022(2) 0.024(2) 0.023(2) -0.0098(19) -0.0009(19) -0.0043(18)
C89 0.022(2) 0.025(2) 0.024(2) -0.0083(19) 0.0002(19) -0.0049(18)
F11 0.041(3) 0.043(4) 0.030(4) -0.005(3) -0.004(3) -0.016(3)
C84A 0.0221(19) 0.025(2) 0.023(2) -0.0099(18) -0.0012(18) -0.0051(18)
C85A 0.0239(19) 0.025(2) 0.024(2) -0.0086(18) -0.0005(18) -0.0070(18)
C86A 0.024(2) 0.025(2) 0.023(2) -0.0084(19) -0.0016(19) -0.0066(18)
C87A 0.024(2) 0.025(2) 0.024(2) -0.008(2) 0.001(2) -0.003(2)
C88A 0.023(2) 0.024(2) 0.023(2) -0.009(2) 0.000(2) -0.0044(19)
C89A 0.0234(19) 0.024(2) 0.024(2) -0.0084(18) 0.0013(18) -0.0037(18)
F11A 0.015(2) 0.025(3) 0.016(3) -0.009(2) -0.001(2) -0.007(2)
C90 0.033(3) 0.025(3) 0.017(3) -0.013(2) 0.005(3) -0.010(2)
C91 0.018(3) 0.021(3) 0.026(3) -0.014(2) -0.004(2) -0.002(2)
C92 0.025(3) 0.029(3) 0.016(3) -0.014(2) 0.004(2) -0.005(2)
C93 0.019(3) 0.026(3) 0.030(4) -0.015(3) -0.005(3) 0.003(2)
C94 0.034(3) 0.024(3) 0.028(4) -0.013(3) 0.001(3) -0.009(2)
C95 0.028(3) 0.036(3) 0.031(4) -0.018(3) 0.008(3) -0.017(2)
C96 0.023(3) 0.027(3) 0.025(3) -0.016(2) 0.003(3) -0.005(2)
F1 0.0315(17) 0.0210(18) 0.025(2) -0.0044(15) -0.0010(15) -0.0018(14)
F2 0.059(2) 0.047(2) 0.034(2) -0.009(2) -0.0029(19) -0.0136(19)
F3 0.0328(17) 0.044(2) 0.026(2) -0.0146(16) -0.0001(15) -0.0138(15)
F4 0.0333(17) 0.0250(19) 0.028(2) -0.0033(16) -0.0052(15) -0.0102(14)
F5 0.0322(18) 0.037(2) 0.028(2) -0.0125(16) 0.0013(16) -0.0107(15)
F6 0.0274(16) 0.0300(18) 0.0193(19) -0.0063(15) -0.0032(14) -0.0084(14)
F7 0.0259(16) 0.0198(18) 0.031(2) -0.0033(16) 0.0025(15) -0.0046(13)
F8 0.0340(18) 0.035(2) 0.027(2) -0.0103(16) 0.0018(16) -0.0045(16)
F9 0.0295(17) 0.038(2) 0.025(2) -0.0071(16) 0.0058(16) -0.0080(15)
F10 0.0309(17) 0.0245(18) 0.031(2) -0.0101(16) 0.0078(16) -0.0071(14)
F12 0.0263(17) 0.039(2) 0.026(2) -0.0153(16) 0.0071(15) -0.0035(15)
N1 0.019(2) 0.019(3) 0.017(3) -0.0062(19) 0.003(2) -0.0023(19)
N2 0.015(2) 0.024(3) 0.013(3) -0.005(2) 0.0015(19) -0.0035(19)
N3 0.023(2) 0.022(3) 0.019(3) -0.007(2) -0.003(2) -0.0076(19)
N4 0.021(2) 0.021(3) 0.021(3) -0.005(2) 0.001(2) -0.002(2)

loop_
_atom_type_symbol
_atom_type_description
_atom_type_scat_dispersion_real
_atom_type_scat_dispersion_imag
_atom_type_scat_source
C C 0.0033 0.0016 'International Tables Vol C Tables 4.2.6.8 and 6.1.1.4'
H H 0.0000 0.0000 'International Tables Vol C Tables 4.2.6.8 and 6.1.1.4'
N N 0.0061 0.0033 'International Tables Vol C Tables 4.2.6.8 and 6.1.1.4'
F F 0.0171 0.0103 'International Tables Vol C Tables 4.2.6.8 and 6.1.1.4'

loop_
_geom_angle_atom_site_label_1
_geom_angle_atom_site_label_2
_geom_angle_atom_site_label_3
_geom_angle
C2 C1 C6 123.4(6)
N1 C1 C2 121.1(6)
N1 C1 C6 115.5(5)
C3 C2 C1 120.8(6)
C2 C3 C4 117.6(5)
C2 C3 C12 120.7(6)
C4 C3 C12 121.6(6)
C5 C4 C3 119.0(6)
C4 C5 C18 122.5(6)
N1 C5 C4 123.2(6)
N1 C5 C18 114.3(5)
C7 C6 C1 124.3(5)
C7 C6 C11 116.1(6)
C11 C6 C1 119.5(6)
C8 C7 C6 124.1(5)
F1 C7 C6 118.5(5)
F1 C7 C8 117.4(6)
C7 C8 C9 118.2(6)
C10 C9 C8 119.9(6)
C9 C10 C11 120.4(6)
C10 C11 C6 121.2(7)
C13 C12 C3 123.5(6)
C13 C12 C17 116.1(5)
C17 C12 C3 120.4(5)
C14 C13 C12 125.1(6)
F2 C13 C12 118.1(5)
F2 C13 C14 116.7(6)
C13 C14 C15 117.5(6)
C16 C15 C14 120.0(6)
C15 C16 C17 122.0(7)
C16 C17 C12 119.3(6)
C19 C18 C5 111.1(5)
C20 C19 C18 123.0(5)
C20 C19 C24 115.0(5)
C24 C19 C18 122.0(6)
C19 C20 C21 124.7(6)
C19 C20 F3 117.7(5)
C21 C20 F3 117.5(6)
C22 C21 C20 118.5(6)
C21 C22 C23 119.2(6)
C24 C23 C22 121.0(6)
C23 C24 C19 121.4(6)
C26 C25 C30 122.2(5)
N2 C25 C26 122.6(5)
N2 C25 C30 115.0(5)
C27 C26 C25 119.2(6)
C26 C27 C28 118.5(5)
C26 C27 C36 120.8(5)
C28 C27 C36 120.7(5)
C29 C28 C27 118.0(5)
C28 C29 C42 121.1(5)
N2 C29 C28 123.2(5)
N2 C29 C42 115.7(5)
C31 C30 C25 124.7(6)
C31 C30 C35 117.1(5)
C35 C30 C25 118.2(5)
C30 C31 C32 123.0(6)
F4 C31 C30 119.6(5)
F4 C31 C32 117.3(5)
C33 C32 C31 119.2(6)
C32 C33 C34 119.9(6)
C33 C34 C35 120.0(6)
C30 C35 C34 120.8(5)
C37 C36 C27 124.0(6)
C37 C36 C41 115.5(5)
C41 C36 C27 120.5(6)
C38 C37 C36 124.0(6)
F5 C37 C36 118.4(5)
F5 C37 C38 117.5(6)
C37 C38 C39 118.5(7)
C40 C39 C38 120.6(6)
C39 C40 C41 119.6(7)
C40 C41 C36 121.8(7)
C43 C42 C29 110.7(5)
C44 C43 C42 121.6(6)
C48 C43 C42 122.6(5)
C48 C43 C44 115.8(6)
C45 C44 C43 124.8(6)
F6 C44 C43 118.8(6)
F6 C44 C45 116.4(5)
C46 C45 C44 117.4(5)
C45 C46 C47 120.3(6)
C46 C47 C48 120.2(6)
C43 C48 C47 121.5(5)
C50 C49 C54 123.0(5)
N3 C49 C50 122.6(5)
N3 C49 C54 114.3(4)
C49 C50 C51 118.9(5)
C50 C51 C52 118.6(5)
C50 C51 C60 118.2(5)
C52 C51 C60 123.1(5)
C53 C52 C51 118.8(6)
C52 C53 C66 121.7(6)
N3 C53 C52 123.4(5)
N3 C53 C66 114.8(5)
C55 C54 C49 124.1(5)
C55 C54 C59 115.6(5)
C59 C54 C49 120.3(5)
C56 C55 C54 123.6(5)
F7 C55 C54 118.5(5)
F7 C55 C56 117.8(5)
C55 C56 C57 119.3(6)
C56 C57 C58 119.0(6)
C59 C58 C57 121.0(6)
C58 C59 C54 121.4(6)
C61 C60 C51 122.6(6)
C61 C60 C65 115.3(5)
C65 C60 C51 122.0(6)
C62 C61 C60 124.9(6)
F8 C61 C60 119.0(5)
F8 C61 C62 116.0(6)
C61 C62 C63 116.7(6)
C64 C63 C62 121.8(6)
C63 C64 C65 120.0(7)
C64 C65 C60 121.2(7)
C67 C66 C53 111.6(6)
C68 C67 C66 122.2(6)
C68 C67 C72 115.0(6)
C72 C67 C66 122.8(5)
C67 C68 F9 118.2(6)
C69 C68 C67 124.7(6)
C69 C68 F9 117.1(6)
C68 C69 C70 119.1(6)
C69 C70 C71 119.6(6)
C72 C71 C70 119.3(6)
C71 C72 C67 122.3(6)
C74 C73 C78 122.5(6)
N4 C73 C74 122.4(6)
N4 C73 C78 115.1(5)
C73 C74 C75 119.8(6)
C74 C75 C76 118.5(6)
C74 C75 C89 117.8(6)
C74 C75 C84A 122.7(6)
C76 C75 C89 123.7(6)
C76 C75 C84A 118.6(5)
C77 C76 C75 118.2(6)
C76 C77 C90 120.9(6)
N4 C77 C76 123.2(6)
N4 C77 C90 115.8(5)
C79 C78 C73 125.0(6)
C79 C78 C83 116.2(6)
C83 C78 C73 118.8(6)
C78 C79 C80 125.1(6)
C78 C79 F10 118.8(5)
F10 C79 C80 115.9(6)
C79 C80 C81 116.8(7)
C82 C81 C80 121.1(6)
C81 C82 C83 119.8(6)
C78 C83 C82 120.9(6)
C85 C84 C89 120.0
F11 C84 C85 107.5(6)
F11 C84 C89 132.0(7)
C86 C85 C84 120.0
C85 C86 C87 120.0
C88 C87 C86 120.0
C87 C88 C89 120.0
C84 C89 C75 118.9(4)
C88 C89 C75 120.9(4)
C88 C89 C84 120.0
C85A C84A C75 120.4(4)
C85A C84A C89A 120.0
C89A C84A C75 119.5(4)
C84A C85A C86A 120.0
C85A C86A C87A 120.0
C86A C87A C88A 120.0
C89A C88A C87A 120.0
C88A C89A C84A 120.0
F11A C89A C84A 125.1(5)
F11A C89A C88A 114.9(5)
C91 C90 C77 112.8(5)
C92 C91 C90 122.1(6)
C92 C91 C96 115.4(5)
C96 C91 C90 122.5(5)
C91 C92 F12 118.1(5)
C93 C92 C91 125.1(6)
C93 C92 F12 116.8(5)
C92 C93 C94 119.1(6)
C95 C94 C93 118.5(6)
C94 C95 C96 120.4(6)
C91 C96 C95 121.6(6)
C5 N1 C1 118.3(5)
C25 N2 C29 118.5(5)
C53 N3 C49 117.6(5)
C77 N4 C73 117.9(5)

loop_
_geom_bond_atom_site_label_1
_geom_bond_atom_site_label_2
_geom_bond_distance
C1 C2 1.389(8)
C1 C6 1.477(9)
C1 N1 1.362(8)
C2 C3 1.383(9)
C3 C4 1.411(9)
C3 C12 1.474(8)
C4 C5 1.376(7)
C5 C18 1.521(9)
C5 N1 1.350(8)
C6 C7 1.389(9)
C6 C11 1.409(8)
C7 C8 1.371(9)
C7 F1 1.365(6)
C8 C9 1.411(8)
C9 C10 1.372(10)
C10 C11 1.394(9)
C12 C13 1.387(8)
C12 C17 1.426(9)
C13 C14 1.365(8)
C13 F2 1.349(8)
C14 C15 1.410(10)
C15 C16 1.357(9)
C16 C17 1.399(8)
C18 C19 1.508(8)
C19 C20 1.366(9)
C19 C24 1.409(8)
C20 C21 1.377(8)
C20 F3 1.389(7)
C21 C22 1.369(9)
C22 C23 1.378(10)
C23 C24 1.366(9)
C25 C26 1.397(8)
C25 C30 1.504(8)
C25 N2 1.341(7)
C26 C27 1.379(8)
C27 C28 1.436(8)
C27 C36 1.460(8)
C28 C29 1.375(8)
C29 C42 1.518(8)
C29 N2 1.352(7)
C30 C31 1.378(8)
C30 C35 1.385(9)
C31 C32 1.382(9)
C31 F4 1.352(7)
C32 C33 1.361(9)
C33 C34 1.388(8)
C34 C35 1.395(9)
C36 C37 1.399(9)
C36 C41 1.413(9)
C37 C38 1.368(8)
C37 F5 1.366(8)
C38 C39 1.390(10)
C39 C40 1.384(11)
C40 C41 1.385(9)
C42 C43 1.504(9)
C43 C44 1.385(7)
C43 C48 1.384(9)
C44 C45 1.383(9)
C44 F6 1.371(7)
C45 C46 1.377(10)
C46 C47 1.385(8)
C47 C48 1.388(9)
C49 C50 1.386(7)
C49 C54 1.500(9)
C49 N3 1.366(7)
C50 C51 1.389(8)
C51 C52 1.402(8)
C51 C60 1.477(7)
C52 C53 1.380(8)
C53 C66 1.538(8)
C53 N3 1.338(8)
C54 C55 1.404(8)
C54 C59 1.414(8)
C55 C56 1.376(9)
C55 F7 1.367(6)
C56 C57 1.390(8)
C57 C58 1.395(9)
C58 C59 1.379(9)
C60 C61 1.406(9)
C60 C65 1.408(9)
C61 C62 1.383(8)
C61 F8 1.364(7)
C62 C63 1.396(10)
C63 C64 1.364(10)
C64 C65 1.407(8)
C66 C67 1.506(9)
C67 C68 1.377(9)
C67 C72 1.401(9)
C68 C69 1.360(9)
C68 F9 1.383(7)
C69 C70 1.373(9)
C70 C71 1.393(9)
C71 C72 1.383(9)
C73 C74 1.375(9)
C73 C78 1.512(8)
C73 N4 1.351(9)
C74 C75 1.387(9)
C75 C76 1.403(9)
C75 C89 1.490(9)
C75 C84A 1.524(8)
C76 C77 1.383(9)
C77 C90 1.521(9)
C77 N4 1.349(8)
C78 C79 1.362(9)
C78 C83 1.394(9)
C79 C80 1.381(9)
C79 F10 1.380(7)
C80 C81 1.384(9)
C81 C82 1.364(10)
C82 C83 1.398(9)
C84 C85 1.3900
C84 C89 1.3900
C84 F11 1.035(9)
C85 C86 1.3900
C86 C87 1.3900
C87 C88 1.3900
C88 C89 1.3900
C84A C85A 1.3900
C84A C89A 1.3900
C85A C86A 1.3900
C86A C87A 1.3900
C87A C88A 1.3900
C88A C89A 1.3900
C89A F11A 1.107(8)
C90 C91 1.508(8)
C91 C92 1.372(8)
C91 C96 1.398(9)
C92 C93 1.364(8)
C92 F12 1.394(7)
C93 C94 1.395(9)
C94 C95 1.386(9)
C95 C96 1.399(8)
